data_2229778
loop_
_publ_author_name
'He, Qin'
'Li, Jing'
'Huang, Bao-Jun'

_publ_section_title
;
 4-(3-Fluorophenyl)-6-hydroxy-5-(thiophen-2-ylcarbonyl)-6-trifluoromethyl-1,3-diazinan-2-one
;
_journal_coeditor_code NK2083
_journal_issue 4
_journal_name_full 'Acta Crystallographica Section E'
_journal_page_first o759
_journal_paper_doi 10.1107/S1600536811006933
_journal_volume 67
_journal_year 2011
_chemical_formula_iupac 'C16 H12 F4 N2 O3 S'
_chemical_formula_moiety 'C16 H12 F4 N2 O3 S'
_chemical_formula_sum 'C16 H12 F4 N2 O3 S'
_chemical_formula_weight 388.34
_chemical_name_systematic
;
4-(3-Fluorophenyl)-6-hydroxy-5-(thiophen-2-ylcarbonyl)-6-trifluoromethyl-
1,3-diazinan-2-one
;
_space_group_IT_number 2
_symmetry_cell_setting triclinic
_symmetry_space_group_name_Hall '-P 1'
_symmetry_space_group_name_H-M 'P -1'
_atom_sites_solution_hydrogens geom
_atom_sites_solution_primary direct
_atom_sites_solution_secondary difmap
_cell_angle_alpha 77.136(12)
_cell_angle_beta 78.940(13)
_cell_angle_gamma 72.839(11)
_cell_formula_units_Z 2
_cell_length_a 6.6032(10)
_cell_length_b 10.4541(16)
_cell_length_c 12.4906(18)
_cell_measurement_reflns_used 3248
_cell_measurement_temperature 113(2)
_cell_measurement_theta_max 31.2
_cell_measurement_theta_min 1.7
_cell_volume 795.8(2)
_computing_cell_refinement 'CrystalClear (Rigaku, 2009)'
_computing_data_collection 'CrystalClear (Rigaku, 2009)'
_computing_data_reduction 'CrystalClear (Rigaku, 2009)'
_computing_molecular_graphics 'SHELXTL (Sheldrick, 2008)'
_computing_publication_material 'CrystalStructure (Rigaku, 2009)'
_computing_structure_refinement 'SHELXL97 (Sheldrick, 2008)'
_computing_structure_solution 'SHELXS97 (Sheldrick, 2008)'
_diffrn_ambient_temperature 113(2)
_diffrn_detector_area_resol_mean 14.63
_diffrn_measured_fraction_theta_full 0.997
_diffrn_measured_fraction_theta_max 0.997
_diffrn_measurement_device_type 'Rigaku Saturn CCD area-detector'
_diffrn_measurement_method '\w and \f'
_diffrn_radiation_monochromator multilayer
_diffrn_radiation_source 'rotating anode'
_diffrn_radiation_type MoK\a
_diffrn_radiation_wavelength 0.71073
_diffrn_reflns_av_R_equivalents 0.0446
_diffrn_reflns_av_sigmaI/netI 0.0674
_diffrn_reflns_limit_h_max 8
_diffrn_reflns_limit_h_min -8
_diffrn_reflns_limit_k_max 13
_diffrn_reflns_limit_k_min -13
_diffrn_reflns_limit_l_max 16
_diffrn_reflns_limit_l_min -16
_diffrn_reflns_number 10393
_diffrn_reflns_theta_full 27.86
_diffrn_reflns_theta_max 27.86
_diffrn_reflns_theta_min 1.69
_diffrn_standards_decay_% 0
_diffrn_standards_interval_count 0
_diffrn_standards_interval_time 0
_diffrn_standards_number 0
_exptl_absorpt_coefficient_mu 0.268
_exptl_absorpt_correction_T_max 0.9841
_exptl_absorpt_correction_T_min 0.9534
_exptl_absorpt_correction_type multi-scan
_exptl_absorpt_process_details '(CrystalClear; Rigaku, 2009)'
_exptl_crystal_colour Colourless
_exptl_crystal_density_diffrn 1.621
_exptl_crystal_density_method 'not measured'
_exptl_crystal_description Prism
_exptl_crystal_F_000 396
_exptl_crystal_size_max 0.18
_exptl_crystal_size_mid 0.06
_exptl_crystal_size_min 0.06
_refine_diff_density_max 0.360
_refine_diff_density_min -0.242
_refine_ls_extinction_method none
_refine_ls_goodness_of_fit_ref 0.952
_refine_ls_hydrogen_treatment mixed
_refine_ls_matrix_type full
_refine_ls_number_parameters 247
_refine_ls_number_reflns 3784
_refine_ls_number_restraints 0
_refine_ls_restrained_S_all 0.952
_refine_ls_R_factor_all 0.0631
_refine_ls_R_factor_gt 0.0378
_refine_ls_shift/su_max 0.001
_refine_ls_shift/su_mean 0.000
_refine_ls_structure_factor_coef Fsqd
_refine_ls_weighting_details 'calc w=1/[\s^2^(Fo^2^)+(0.0352P)^2^] where P=(Fo^2^+2Fc^2^)/3'
_refine_ls_weighting_scheme calc
_refine_ls_wR_factor_gt 0.0740
_refine_ls_wR_factor_ref 0.0822
_reflns_number_gt 2531
_reflns_number_total 3784
_reflns_threshold_expression I>2sigma(I)
_cod_data_source_file nk2083.cif
_cod_data_source_block I
_cod_database_code 2229778
_cod_database_fobs_code 2229778

loop_
_symmetry_equiv_pos_as_xyz
'x, y, z'
'-x, -y, -z'

loop_
_atom_site_type_symbol
_atom_site_label
_atom_site_fract_x
_atom_site_fract_y
_atom_site_fract_z
_atom_site_U_iso_or_equiv
_atom_site_adp_type
_atom_site_calc_flag
_atom_site_refinement_flags
_atom_site_occupancy
_atom_site_disorder_assembly
_atom_site_disorder_group
S S1 0.10178(8) 0.67205(5) 0.43354(4) 0.02686(14) Uani d . 1 . .
F F1 0.54415(17) 0.42910(11) 0.11049(10) 0.0313(3) Uani d . 1 . .
F F2 0.38941(17) 1.06273(11) 0.41921(8) 0.0275(3) Uani d . 1 . .
F F3 0.26149(16) 1.25835(10) 0.32224(9) 0.0227(3) Uani d . 1 . .
F F4 0.09036(16) 1.10363(11) 0.35651(9) 0.0267(3) Uani d . 1 . .
O O1 0.15491(18) 0.87185(12) 0.22648(10) 0.0199(3) Uani d . 1 . .
O O2 0.2727(2) 1.13183(13) 0.14128(10) 0.0167(3) Uani d . 1 . .
H H2 0.178(3) 1.097(2) 0.1497(18) 0.036(7) Uiso d . 1 . .
O O3 0.89825(18) 1.13035(12) 0.07872(10) 0.0176(3) Uani d . 1 . .
N N1 0.7582(2) 0.95351(15) 0.08904(13) 0.0146(3) Uani d . 1 . .
N N2 0.5923(2) 1.12219(16) 0.19491(12) 0.0153(3) Uani d . 1 . .
C C1 0.1989(3) 0.5998(2) 0.55599(16) 0.0278(5) Uani d . 1 . .
H H1A 0.1369 0.5394 0.6120 0.033 Uiso calc R 1 . .
C C2 0.3737(3) 0.63720(19) 0.56549(16) 0.0254(5) Uani d . 1 . .
H H2B 0.4474 0.6065 0.6286 0.031 Uiso calc R 1 . .
C C3 0.4332(3) 0.72758(18) 0.46990(15) 0.0198(4) Uani d . 1 . .
H H3 0.5523 0.7640 0.4615 0.024 Uiso calc R 1 . .
C C4 0.3001(3) 0.75680(18) 0.39064(15) 0.0174(4) Uani d . 1 . .
C C5 0.2979(3) 0.84873(17) 0.28367(15) 0.0152(4) Uani d . 1 . .
C C6 0.4813(3) 0.91633(17) 0.24203(14) 0.0131(4) Uani d . 1 . .
H H6 0.5862 0.8833 0.2966 0.016 Uiso calc R 1 . .
C C7 0.4045(3) 1.07322(17) 0.22502(14) 0.0130(4) Uani d . 1 . .
C C8 0.7569(3) 1.07005(17) 0.11741(14) 0.0140(4) Uani d . 1 . .
C C9 0.5952(3) 0.87853(17) 0.12902(14) 0.0130(4) Uani d . 1 . .
H H9 0.4880 0.9089 0.0757 0.016 Uiso calc R 1 . .
C C10 0.6952(3) 0.72647(17) 0.13508(14) 0.0135(4) Uani d . 1 . .
C C11 0.5744(3) 0.64573(18) 0.11689(15) 0.0161(4) Uani d . 1 . .
H H11 0.4320 0.6846 0.1005 0.019 Uiso calc R 1 . .
C C12 0.6671(3) 0.50868(18) 0.12332(15) 0.0187(4) Uani d . 1 . .
C C13 0.8746(3) 0.44660(18) 0.14207(15) 0.0196(4) Uani d . 1 . .
H H13 0.9345 0.3518 0.1434 0.024 Uiso calc R 1 . .
C C14 0.9932(3) 0.52851(18) 0.15906(15) 0.0203(4) Uani d . 1 . .
H H14 1.1375 0.4893 0.1722 0.024 Uiso calc R 1 . .
C C15 0.9039(3) 0.66661(18) 0.15703(14) 0.0168(4) Uani d . 1 . .
H H15 0.9860 0.7207 0.1708 0.020 Uiso calc R 1 . .
C C16 0.2862(3) 1.12363(18) 0.33183(15) 0.0174(4) Uani d . 1 . .
H H2A 0.572(3) 1.207(2) 0.1936(16) 0.021(5) Uiso d . 1 . .
H H1 0.862(3) 0.9241(19) 0.0400(16) 0.023(6) Uiso d . 1 . .

loop_
_atom_site_aniso_label
_atom_site_aniso_U_11
_atom_site_aniso_U_22
_atom_site_aniso_U_33
_atom_site_aniso_U_12
_atom_site_aniso_U_13
_atom_site_aniso_U_23
S1 0.0281(3) 0.0272(3) 0.0271(3) -0.0167(2) 0.0034(2) -0.0019(2)
F1 0.0319(7) 0.0164(6) 0.0517(8) -0.0106(5) -0.0110(6) -0.0081(5)
F2 0.0390(7) 0.0251(6) 0.0174(6) -0.0029(5) -0.0083(5) -0.0050(5)
F3 0.0261(6) 0.0143(5) 0.0276(6) -0.0042(5) 0.0008(5) -0.0086(5)
F4 0.0218(6) 0.0281(6) 0.0318(6) -0.0120(5) 0.0092(5) -0.0122(5)
O1 0.0183(7) 0.0207(7) 0.0236(7) -0.0083(6) -0.0065(6) -0.0020(6)
O2 0.0158(7) 0.0149(7) 0.0209(7) -0.0060(6) -0.0054(6) -0.0011(5)
O3 0.0141(6) 0.0139(6) 0.0258(7) -0.0070(5) 0.0009(5) -0.0041(6)
N1 0.0133(8) 0.0118(8) 0.0193(8) -0.0052(6) 0.0008(7) -0.0041(6)
N2 0.0151(8) 0.0112(8) 0.0208(8) -0.0045(7) -0.0011(6) -0.0052(7)
C1 0.0352(12) 0.0204(10) 0.0217(10) -0.0081(9) 0.0087(9) -0.0009(8)
C2 0.0341(12) 0.0215(10) 0.0170(10) -0.0047(9) -0.0016(9) -0.0008(8)
C3 0.0221(10) 0.0180(10) 0.0191(10) -0.0067(8) -0.0010(8) -0.0023(8)
C4 0.0178(9) 0.0158(9) 0.0189(9) -0.0069(8) 0.0029(8) -0.0052(8)
C5 0.0156(9) 0.0122(9) 0.0187(9) -0.0042(8) 0.0017(8) -0.0070(7)
C6 0.0123(9) 0.0115(9) 0.0161(9) -0.0039(7) -0.0028(7) -0.0020(7)
C7 0.0143(9) 0.0114(8) 0.0149(9) -0.0049(7) -0.0039(7) -0.0021(7)
C8 0.0136(9) 0.0115(9) 0.0167(9) -0.0028(7) -0.0062(7) 0.0005(7)
C9 0.0127(9) 0.0118(9) 0.0159(9) -0.0066(7) -0.0012(7) -0.0017(7)
C10 0.0172(9) 0.0114(9) 0.0118(8) -0.0048(8) -0.0007(7) -0.0014(7)
C11 0.0147(9) 0.0137(9) 0.0205(9) -0.0042(7) -0.0034(8) -0.0029(7)
C12 0.0243(10) 0.0157(9) 0.0211(10) -0.0124(8) -0.0032(8) -0.0036(8)
C13 0.0233(10) 0.0116(9) 0.0198(10) -0.0019(8) 0.0011(8) -0.0010(8)
C14 0.0162(10) 0.0177(10) 0.0242(10) -0.0024(8) -0.0034(8) 0.0001(8)
C15 0.0179(10) 0.0153(9) 0.0182(9) -0.0068(8) -0.0039(8) -0.0002(8)
C16 0.0177(10) 0.0124(9) 0.0220(10) -0.0041(8) -0.0026(8) -0.0028(8)

loop_
_atom_type_symbol
_atom_type_description
_atom_type_scat_dispersion_real
_atom_type_scat_dispersion_imag
_atom_type_scat_source
C C 0.0033 0.0016 'International Tables Vol C Tables 4.2.6.8 and 6.1.1.4'
H H 0.0000 0.0000 'International Tables Vol C Tables 4.2.6.8 and 6.1.1.4'
N N 0.0061 0.0033 'International Tables Vol C Tables 4.2.6.8 and 6.1.1.4'
O O 0.0106 0.0060 'International Tables Vol C Tables 4.2.6.8 and 6.1.1.4'
F F 0.0171 0.0103 'International Tables Vol C Tables 4.2.6.8 and 6.1.1.4'
S S 0.1246 0.1234 'International Tables Vol C Tables 4.2.6.8 and 6.1.1.4'

loop_
_geom_angle_atom_site_label_1
_geom_angle_atom_site_label_2
_geom_angle_atom_site_label_3
_geom_angle_site_symmetry_1
_geom_angle_site_symmetry_3
_geom_angle
_geom_angle_publ_flag
C1 S1 C4 . . 91.22(10) ?
C7 O2 H2 . . 111.1(16) ?
C8 N1 C9 . . 126.08(16) ?
C8 N1 H1 . . 115.4(13) ?
C9 N1 H1 . . 118.4(13) ?
C8 N2 C7 . . 121.26(15) ?
C8 N2 H2A . . 113.8(13) ?
C7 N2 H2A . . 115.5(12) ?
C2 C1 S1 . . 113.23(15) ?
C2 C1 H1A . . 123.4 ?
S1 C1 H1A . . 123.4 ?
C1 C2 C3 . . 111.78(18) ?
C1 C2 H2B . . 124.1 ?
C3 C2 H2B . . 124.1 ?
C4 C3 C2 . . 112.76(17) ?
C4 C3 H3 . . 123.6 ?
C2 C3 H3 . . 123.6 ?
C3 C4 C5 . . 130.49(16) ?
C3 C4 S1 . . 111.01(14) ?
C5 C4 S1 . . 118.45(14) ?
O1 C5 C4 . . 121.99(16) ?
O1 C5 C6 . . 119.49(16) ?
C4 C5 C6 . . 118.52(15) ?
C5 C6 C9 . . 109.89(14) ?
C5 C6 C7 . . 112.76(14) ?
C9 C6 C7 . . 106.99(13) ?
C5 C6 H6 . . 109.0 ?
C9 C6 H6 . . 109.0 ?
C7 C6 H6 . . 109.0 ?
O2 C7 N2 . . 108.42(14) ?
O2 C7 C16 . . 108.32(14) ?
N2 C7 C16 . . 107.11(14) ?
O2 C7 C6 . . 113.95(14) ?
N2 C7 C6 . . 106.77(14) ?
C16 C7 C6 . . 111.98(14) ?
O3 C8 N1 . . 123.00(17) ?
O3 C8 N2 . . 119.39(16) ?
N1 C8 N2 . . 117.60(16) ?
N1 C9 C10 . . 110.62(14) ?
N1 C9 C6 . . 107.74(14) ?
C10 C9 C6 . . 112.89(14) ?
N1 C9 H9 . . 108.5 ?
C10 C9 H9 . . 108.5 ?
C6 C9 H9 . . 108.5 ?
C15 C10 C11 . . 119.36(16) ?
C15 C10 C9 . . 121.52(15) ?
C11 C10 C9 . . 119.11(15) ?
C12 C11 C10 . . 118.21(16) ?
C12 C11 H11 . . 120.9 ?
C10 C11 H11 . . 120.9 ?
C13 C12 C11 . . 123.99(17) ?
C13 C12 F1 . . 118.16(16) ?
C11 C12 F1 . . 117.84(16) ?
C12 C13 C14 . . 117.07(17) ?
C12 C13 H13 . . 121.5 ?
C14 C13 H13 . . 121.5 ?
C15 C14 C13 . . 120.89(17) ?
C15 C14 H14 . . 119.6 ?
C13 C14 H14 . . 119.6 ?
C14 C15 C10 . . 120.42(17) ?
C14 C15 H15 . . 119.8 ?
C10 C15 H15 . . 119.8 ?
F2 C16 F4 . . 107.48(14) ?
F2 C16 F3 . . 106.62(15) ?
F4 C16 F3 . . 106.94(14) ?
F2 C16 C7 . . 112.78(14) ?
F4 C16 C7 . . 111.68(15) ?
F3 C16 C7 . . 111.02(14) ?

loop_
_geom_bond_atom_site_label_1
_geom_bond_atom_site_label_2
_geom_bond_site_symmetry_2
_geom_bond_distance
_geom_bond_publ_flag
S1 C1 . 1.702(2) ?
S1 C4 . 1.7293(18) ?
F1 C12 . 1.3730(19) ?
F2 C16 . 1.335(2) ?
F3 C16 . 1.3495(19) ?
F4 C16 . 1.3372(19) ?
O1 C5 . 1.228(2) ?
O2 C7 . 1.406(2) ?
O2 H2 . 0.79(2) ?
O3 C8 . 1.2414(19) ?
N1 C8 . 1.340(2) ?
N1 C9 . 1.462(2) ?
N1 H1 . 0.858(19) ?
N2 C8 . 1.377(2) ?
N2 C7 . 1.433(2) ?
N2 H2A . 0.855(19) ?
C1 C2 . 1.356(3) ?
C1 H1A . 0.9500 ?
C2 C3 . 1.417(2) ?
C2 H2B . 0.9500 ?
C3 C4 . 1.374(2) ?
C3 H3 . 0.9500 ?
C4 C5 . 1.462(2) ?
C5 C6 . 1.528(2) ?
C6 C9 . 1.543(2) ?
C6 C7 . 1.545(2) ?
C6 H6 . 1.0000 ?
C7 C16 . 1.529(2) ?
C9 C10 . 1.521(2) ?
C9 H9 . 1.0000 ?
C10 C15 . 1.388(2) ?
C10 C11 . 1.397(2) ?
C11 C12 . 1.373(2) ?
C11 H11 . 0.9500 ?
C12 C13 . 1.372(2) ?
C13 C14 . 1.390(2) ?
C13 H13 . 0.9500 ?
C14 C15 . 1.386(2) ?
C14 H14 . 0.9500 ?
C15 H15 . 0.9500 ?

loop_
_geom_hbond_atom_site_label_D
_geom_hbond_atom_site_label_H
_geom_hbond_atom_site_label_A
_geom_hbond_site_symmetry_A
_geom_hbond_distance_DH
_geom_hbond_distance_HA
_geom_hbond_distance_DA
_geom_hbond_angle_DHA
O2 H2 O1 . 0.79(2) 2.38(2) 2.9609(18) 131.7(19)
N1 H1 O3 2_775 0.858(19) 1.99(2) 2.851(2) 175.9(18)

loop_
_geom_torsion_atom_site_label_1
_geom_torsion_atom_site_label_2
_geom_torsion_atom_site_label_3
_geom_torsion_atom_site_label_4
_geom_torsion_site_symmetry_1
_geom_torsion_site_symmetry_2
_geom_torsion_site_symmetry_3
_geom_torsion_site_symmetry_4
_geom_torsion
_geom_torsion_publ_flag
C4 S1 C1 C2 . . . . 0.06(16) ?
S1 C1 C2 C3 . . . . -0.2(2) ?
C1 C2 C3 C4 . . . . 0.4(2) ?
C2 C3 C4 C5 . . . . 176.81(18) ?
C2 C3 C4 S1 . . . . -0.3(2) ?
C1 S1 C4 C3 . . . . 0.16(15) ?
C1 S1 C4 C5 . . . . -177.37(15) ?
C3 C4 C5 O1 . . . . -173.57(18) ?
S1 C4 C5 O1 . . . . 3.4(2) ?
C3 C4 C5 C6 . . . . 7.1(3) ?
S1 C4 C5 C6 . . . . -175.94(13) ?
O1 C5 C6 C9 . . . . -57.9(2) ?
C4 C5 C6 C9 . . . . 121.40(17) ?
O1 C5 C6 C7 . . . . 61.3(2) ?
C4 C5 C6 C7 . . . . -119.34(17) ?
C8 N2 C7 O2 . . . . -78.04(19) ?
C8 N2 C7 C16 . . . . 165.27(15) ?
C8 N2 C7 C6 . . . . 45.1(2) ?
C5 C6 C7 O2 . . . . -64.89(19) ?
C9 C6 C7 O2 . . . . 56.04(18) ?
C5 C6 C7 N2 . . . . 175.45(14) ?
C9 C6 C7 N2 . . . . -63.62(17) ?
C5 C6 C7 C16 . . . . 58.50(19) ?
C9 C6 C7 C16 . . . . 179.43(14) ?
C9 N1 C8 O3 . . . . -178.49(15) ?
C9 N1 C8 N2 . . . . 2.9(2) ?
C7 N2 C8 O3 . . . . 167.11(15) ?
C7 N2 C8 N1 . . . . -14.3(2) ?
C8 N1 C9 C10 . . . . -148.29(16) ?
C8 N1 C9 C6 . . . . -24.5(2) ?
C5 C6 C9 N1 . . . . 175.83(13) ?
C7 C6 C9 N1 . . . . 53.10(17) ?
C5 C6 C9 C10 . . . . -61.73(18) ?
C7 C6 C9 C10 . . . . 175.53(13) ?
N1 C9 C10 C15 . . . . 30.8(2) ?
C6 C9 C10 C15 . . . . -90.03(19) ?
N1 C9 C10 C11 . . . . -148.51(15) ?
C6 C9 C10 C11 . . . . 90.68(19) ?
C15 C10 C11 C12 . . . . 1.0(3) ?
C9 C10 C11 C12 . . . . -179.65(16) ?
C10 C11 C12 C13 . . . . -2.8(3) ?
C10 C11 C12 F1 . . . . 177.01(15) ?
C11 C12 C13 C14 . . . . 2.2(3) ?
F1 C12 C13 C14 . . . . -177.57(16) ?
C12 C13 C14 C15 . . . . 0.0(3) ?
C13 C14 C15 C10 . . . . -1.7(3) ?
C11 C10 C15 C14 . . . . 1.1(3) ?
C9 C10 C15 C14 . . . . -178.19(16) ?
O2 C7 C16 F2 . . . . 173.58(13) ?
N2 C7 C16 F2 . . . . -69.67(18) ?
C6 C7 C16 F2 . . . . 47.07(19) ?
O2 C7 C16 F4 . . . . 52.41(18) ?
N2 C7 C16 F4 . . . . 169.17(13) ?
C6 C7 C16 F4 . . . . -74.09(18) ?
O2 C7 C16 F3 . . . . -66.84(18) ?
N2 C7 C16 F3 . . . . 49.92(18) ?
C6 C7 C16 F3 . . . . 166.66(14) ?

loop_
_cod_related_entry_id
_cod_related_entry_database
_cod_related_entry_code
1 ChemSpider 2400008
